data_4073784
loop_
_publ_author_name
'Chandrasekhar, Vadapalli'
'Thirumoorthi, Ramalingam'

_publ_contact_author 'Vadapalli Chandrasekhar'
_publ_section_title
;
 1,1&#x2018;-Ferrocenedicarboxylate-Bridged Redox-Active Organotin and
 -tellurium-Containing 16-Membered Macrocycles:&#x00A0; Synthesis,
 Structure, and Electrochemistry
;
_journal_issue 22
_journal_name_full Organometallics
_journal_page_first 5415
_journal_paper_doi 10.1021/om700622r
_journal_volume 26
_journal_year 2007
_chemical_formula_moiety 'C52 H44 Fe2 O8 Sn2, 2(C H2 Cl2)'
_chemical_formula_sum 'C54 H48 Cl4 Fe2 O8 Sn2'
_chemical_formula_weight 1315.80
_chemical_name_systematic
; 
 ? 
;
_space_group_IT_number 14
_symmetry_cell_setting monoclinic
_symmetry_space_group_name_Hall '-P 2ybc'
_symmetry_space_group_name_H-M 'P 1 21/c 1'
_atom_sites_solution_hydrogens geom
_atom_sites_solution_primary direct
_atom_sites_solution_secondary difmap
_audit_creation_method SHELXL-97
_cell_angle_alpha 90.00
_cell_angle_beta 105.662(2)
_cell_angle_gamma 90.00
_cell_formula_units_Z 2
_cell_length_a 13.5963(16)
_cell_length_b 10.3361(12)
_cell_length_c 19.075(2)
_cell_measurement_temperature 273(2)
_cell_volume 2581.1(5)
_computing_cell_refinement 'Bruker SMART'
_computing_data_collection 'Bruker SMART'
_computing_data_reduction 'Bruker SAINT'
_computing_molecular_graphics 'Bruker SHELXTL'
_computing_publication_material 'Bruker SHELXTL'
_computing_structure_refinement 'SHELXL-97 (Sheldrick, 1997)'
_computing_structure_solution 'SHELXS-97 (Sheldrick, 1990)'
_diffrn_ambient_temperature 273(2)
_diffrn_measured_fraction_theta_full 0.992
_diffrn_measured_fraction_theta_max 0.992
_diffrn_measurement_device_type 'CCD area detector'
_diffrn_measurement_method 'phi and omega scans'
_diffrn_radiation_monochromator graphite
_diffrn_radiation_source 'fine-focus sealed tube'
_diffrn_radiation_type MoK\a
_diffrn_radiation_wavelength 0.71073
_diffrn_reflns_av_R_equivalents 0.0694
_diffrn_reflns_av_sigmaI/netI 0.0904
_diffrn_reflns_limit_h_max 17
_diffrn_reflns_limit_h_min -17
_diffrn_reflns_limit_k_max 13
_diffrn_reflns_limit_k_min -9
_diffrn_reflns_limit_l_max 24
_diffrn_reflns_limit_l_min -23
_diffrn_reflns_number 15379
_diffrn_reflns_theta_full 27.00
_diffrn_reflns_theta_max 27.00
_diffrn_reflns_theta_min 2.26
_exptl_absorpt_coefficient_mu 1.768
_exptl_absorpt_correction_type empirical
_exptl_crystal_colour red
_exptl_crystal_density_diffrn 1.693
_exptl_crystal_density_method 'not measured'
_exptl_crystal_description block-type
_exptl_crystal_F_000 1312
_exptl_crystal_size_max .3
_exptl_crystal_size_mid .2
_exptl_crystal_size_min .2
_refine_diff_density_max 0.901
_refine_diff_density_min -0.617
_refine_diff_density_rms 0.126
_refine_ls_extinction_method none
_refine_ls_goodness_of_fit_ref 1.008
_refine_ls_hydrogen_treatment mixed
_refine_ls_matrix_type full
_refine_ls_number_parameters 316
_refine_ls_number_reflns 5586
_refine_ls_number_restraints 0
_refine_ls_restrained_S_all 1.008
_refine_ls_R_factor_all 0.1016
_refine_ls_R_factor_gt 0.0528
_refine_ls_shift/su_max 0.001
_refine_ls_shift/su_mean 0.000
_refine_ls_structure_factor_coef Fsqd
_refine_ls_weighting_details 'calc w=1/[\s^2^(Fo^2^)+(0.0402P)^2^+0.0000P] where P=(Fo^2^+2Fc^2^)/3'
_refine_ls_weighting_scheme calc
_refine_ls_wR_factor_gt 0.0941
_refine_ls_wR_factor_ref 0.1173
_reflns_number_gt 3371
_reflns_number_total 5586
_reflns_threshold_expression >2sigma(I)
_cod_data_source_file om700622r-file001.cif
_cod_data_source_block compound2
_cod_depositor_comments
;
The following automatic conversions were performed:

'_symmetry_cell_setting' value 'Monoclinic' changed to 'monoclinic'
according to /home/saulius/struct/CIF-dictionaries/cif_core.dic
dictionary named 'cif_core.dic' version 2.4.1 from 2010-06-29.

Automatic conversion script
Id: cif_fix_values 1715 2011-07-08 13:25:40Z adriana 
;
_cod_original_sg_symbol_H-M 'P2(1)/c  '
_cod_database_code 4073784

loop_
_symmetry_equiv_pos_as_xyz
'x, y, z'
'-x, y+1/2, -z+1/2'
'-x, -y, -z'
'x, -y-1/2, z-1/2'

loop_
_atom_site_label
_atom_site_type_symbol
_atom_site_fract_x
_atom_site_fract_y
_atom_site_fract_z
_atom_site_U_iso_or_equiv
_atom_site_adp_type
_atom_site_occupancy
_atom_site_symmetry_multiplicity
_atom_site_calc_flag
_atom_site_refinement_flags
Sn1 Sn 0.19118(3) 0.99584(4) 0.06189(2) 0.03497(13) Uani 1 1 d .
Fe1 Fe -0.06162(6) 0.66242(7) 0.15802(4) 0.0318(2) Uani 1 1 d .
Cl1 Cl 0.68911(16) -0.0057(2) 0.20522(12) 0.0846(6) Uani 1 1 d .
Cl2 Cl 0.75701(16) -0.0742(2) 0.35807(11) 0.0780(6) Uani 1 1 d .
O1 O -0.2533(3) 0.8369(4) 0.0137(2) 0.0514(11) Uani 1 1 d .
O2 O 0.1796(3) 0.8037(4) 0.1372(2) 0.0442(10) Uani 1 1 d .
O3 O 0.0724(3) 0.9667(3) 0.1108(2) 0.0382(10) Uani 1 1 d .
O4 O 0.1126(3) 1.1654(4) 0.0205(2) 0.0434(10) Uani 1 1 d .
C1 C -0.1720(5) 0.7824(6) 0.0140(3) 0.0459(16) Uani 1 1 d .
C2 C -0.1405(5) 0.6596(6) 0.0525(3) 0.0403(15) Uani 1 1 d .
C3 C -0.0446(5) 0.5969(5) 0.0617(3) 0.0417(15) Uani 1 1 d .
H3 H 0.0092 0.6215 0.0389 0.050 Uiso 1 1 calc R
C4 C -0.0431(5) 0.4910(6) 0.1081(3) 0.0469(16) Uani 1 1 d .
H4 H 0.0140 0.4306 0.1250 0.056 Uiso 1 1 calc R
C5 C -0.1346(5) 0.4889(6) 0.1288(3) 0.0475(16) Uani 1 1 d .
H5 H -0.1525 0.4265 0.1620 0.057 Uiso 1 1 calc R
C6 C -0.1955(5) 0.5915(6) 0.0942(3) 0.0442(16) Uani 1 1 d .
H6 H -0.2640 0.6128 0.0981 0.053 Uiso 1 1 calc R
C7 C 0.0397(4) 0.8067(5) 0.1903(3) 0.0337(13) Uani 1 1 d .
C8 C 0.0665(5) 0.7010(5) 0.2391(3) 0.0384(15) Uani 1 1 d .
H8 H 0.1306 0.6522 0.2498 0.046 Uiso 1 1 calc R
C9 C -0.0162(5) 0.6783(6) 0.2691(3) 0.0439(15) Uani 1 1 d .
H9 H -0.0197 0.6096 0.3037 0.053 Uiso 1 1 calc R
C10 C -0.0929(5) 0.7697(6) 0.2405(3) 0.0431(16) Uani 1 1 d .
H10 H -0.1591 0.7754 0.2515 0.052 Uiso 1 1 calc R
C11 C -0.0596(4) 0.8487(5) 0.1920(3) 0.0385(14) Uani 1 1 d .
H11 H -0.0980 0.9206 0.1639 0.046 Uiso 1 1 calc R
C12 C 0.1012(5) 0.8583(6) 0.1448(3) 0.0387(14) Uani 1 1 d .
C13 C 0.3187(5) 1.0659(6) 0.1442(3) 0.0493(17) Uani 1 1 d .
H13A H 0.3711 1.0917 0.1212 0.059 Uiso 1 1 calc R
H13B H 0.2976 1.1430 0.1653 0.059 Uiso 1 1 calc R
C14 C 0.3658(4) 0.9740(5) 0.2052(3) 0.0382(15) Uani 1 1 d .
C15 C 0.3430(5) 0.9795(6) 0.2711(3) 0.0536(18) Uani 1 1 d .
H15 H 0.2967 1.0411 0.2782 0.064 Uiso 1 1 calc R
C16 C 0.3873(6) 0.8953(8) 0.3271(4) 0.069(2) Uani 1 1 d .
H16 H 0.3704 0.8994 0.3711 0.083 Uiso 1 1 calc R
C17 C 0.4562(5) 0.8063(7) 0.3169(4) 0.066(2) Uani 1 1 d .
H17 H 0.4874 0.7502 0.3544 0.079 Uiso 1 1 calc R
C18 C 0.4794(5) 0.7993(7) 0.2519(4) 0.0591(19) Uani 1 1 d .
H18 H 0.5258 0.7377 0.2451 0.071 Uiso 1 1 calc R
C19 C 0.4345(5) 0.8829(7) 0.1961(4) 0.0511(17) Uani 1 1 d .
H19 H 0.4509 0.8773 0.1520 0.061 Uiso 1 1 calc R
C20 C 0.1890(5) 0.8624(6) -0.0241(3) 0.0473(16) Uani 1 1 d .
H20A H 0.1354 0.7988 -0.0275 0.057 Uiso 1 1 calc R
H20B H 0.1759 0.9079 -0.0702 0.057 Uiso 1 1 calc R
C21 C 0.2903(5) 0.7975(6) -0.0075(3) 0.0413(15) Uani 1 1 d .
C22 C 0.3753(6) 0.8615(7) -0.0178(4) 0.061(2) Uani 1 1 d .
H22 H 0.3684 0.9438 -0.0382 0.073 Uiso 1 1 calc R
C23 C 0.4699(6) 0.8030(9) 0.0022(4) 0.073(2) Uani 1 1 d .
H23 H 0.5263 0.8471 -0.0045 0.087 Uiso 1 1 calc R
C24 C 0.4827(7) 0.6813(10) 0.0317(5) 0.079(3) Uani 1 1 d .
H24 H 0.5468 0.6426 0.0450 0.094 Uiso 1 1 calc R
C25 C 0.3981(7) 0.6176(8) 0.0411(4) 0.073(2) Uani 1 1 d .
H25 H 0.4050 0.5344 0.0604 0.087 Uiso 1 1 calc R
C26 C 0.3050(5) 0.6748(7) 0.0225(4) 0.0568(18) Uani 1 1 d .
H26 H 0.2494 0.6302 0.0300 0.068 Uiso 1 1 calc R
C27 C 0.6827(5) 0.0314(7) 0.2937(4) 0.072(2) Uani 1 1 d .
H27A H 0.7063 0.1194 0.3056 0.086 Uiso 1 1 calc R
H27B H 0.6123 0.0265 0.2956 0.086 Uiso 1 1 calc R

loop_
_atom_site_aniso_label
_atom_site_aniso_U_11
_atom_site_aniso_U_22
_atom_site_aniso_U_33
_atom_site_aniso_U_23
_atom_site_aniso_U_13
_atom_site_aniso_U_12
Sn1 0.0371(2) 0.0338(2) 0.0327(2) 0.00383(19) 0.00711(16) -0.0008(2)
Fe1 0.0390(5) 0.0250(4) 0.0317(5) 0.0026(4) 0.0103(4) 0.0001(4)
Cl1 0.0716(13) 0.1117(18) 0.0699(14) -0.0006(13) 0.0179(11) -0.0062(13)
Cl2 0.0912(15) 0.0668(13) 0.0741(14) 0.0000(11) 0.0193(12) 0.0149(12)
O1 0.045(3) 0.053(3) 0.054(3) 0.019(2) 0.009(2) 0.007(2)
O2 0.039(2) 0.039(2) 0.057(3) 0.003(2) 0.018(2) 0.000(2)
O3 0.047(2) 0.032(2) 0.042(2) 0.0051(18) 0.023(2) -0.0019(18)
O4 0.052(3) 0.037(2) 0.042(2) 0.012(2) 0.013(2) 0.006(2)
C1 0.061(5) 0.037(4) 0.033(4) -0.003(3) 0.001(3) -0.007(3)
C2 0.050(4) 0.031(3) 0.036(3) 0.002(3) 0.006(3) -0.009(3)
C3 0.057(4) 0.033(3) 0.037(4) -0.004(3) 0.016(3) -0.001(3)
C4 0.067(4) 0.023(3) 0.046(4) 0.002(3) 0.006(3) 0.004(3)
C5 0.066(4) 0.032(4) 0.042(4) 0.007(3) 0.011(3) -0.012(3)
C6 0.039(4) 0.042(4) 0.047(4) 0.006(3) 0.004(3) -0.010(3)
C7 0.039(3) 0.029(3) 0.031(3) 0.001(3) 0.007(3) -0.003(3)
C8 0.042(4) 0.035(3) 0.032(3) -0.003(3) 0.000(3) -0.004(3)
C9 0.064(4) 0.039(4) 0.032(3) 0.001(3) 0.018(3) -0.006(3)
C10 0.055(4) 0.036(4) 0.050(4) -0.005(3) 0.032(3) -0.004(3)
C11 0.052(4) 0.024(3) 0.042(4) -0.001(3) 0.016(3) 0.003(3)
C12 0.046(4) 0.031(3) 0.036(4) -0.007(3) 0.007(3) -0.009(3)
C13 0.051(4) 0.042(4) 0.046(4) 0.011(3) -0.002(3) -0.006(3)
C14 0.037(3) 0.032(4) 0.041(4) 0.002(3) 0.003(3) -0.005(3)
C15 0.057(4) 0.061(5) 0.042(4) 0.000(3) 0.012(3) 0.014(4)
C16 0.073(5) 0.089(6) 0.046(5) 0.009(4) 0.015(4) 0.013(5)
C17 0.058(5) 0.072(6) 0.058(5) 0.025(4) 0.001(4) 0.003(4)
C18 0.046(4) 0.062(5) 0.067(5) -0.003(4) 0.013(4) 0.013(4)
C19 0.044(4) 0.070(5) 0.040(4) 0.001(4) 0.013(3) 0.000(4)
C20 0.061(4) 0.041(4) 0.035(4) -0.002(3) 0.004(3) -0.002(3)
C21 0.043(4) 0.044(4) 0.037(4) -0.009(3) 0.011(3) 0.004(3)
C22 0.072(5) 0.067(5) 0.052(4) -0.012(4) 0.031(4) -0.013(4)
C23 0.057(5) 0.102(7) 0.068(6) -0.033(5) 0.034(4) -0.010(5)
C24 0.068(6) 0.092(7) 0.075(6) -0.021(5) 0.018(5) 0.030(6)
C25 0.088(6) 0.065(5) 0.064(5) 0.001(4) 0.018(5) 0.025(5)
C26 0.062(5) 0.055(5) 0.057(5) -0.005(4) 0.021(4) 0.012(4)
C27 0.054(4) 0.057(5) 0.101(7) 0.002(4) 0.017(4) 0.003(4)

loop_
_atom_type_symbol
_atom_type_description
_atom_type_scat_dispersion_real
_atom_type_scat_dispersion_imag
_atom_type_scat_source
C C 0.0033 0.0016 'International Tables Vol C Tables 4.2.6.8 and 6.1.1.4'
H H 0.0000 0.0000 'International Tables Vol C Tables 4.2.6.8 and 6.1.1.4'
O O 0.0106 0.0060 'International Tables Vol C Tables 4.2.6.8 and 6.1.1.4'
Cl Cl 0.1484 0.1585 'International Tables Vol C Tables 4.2.6.8 and 6.1.1.4'
Fe Fe 0.3463 0.8444 'International Tables Vol C Tables 4.2.6.8 and 6.1.1.4'
Sn Sn -0.6537 1.4246 'International Tables Vol C Tables 4.2.6.8 and 6.1.1.4'

loop_
_geom_angle_atom_site_label_1
_geom_angle_atom_site_label_2
_geom_angle_atom_site_label_3
_geom_angle
_geom_angle_site_symmetry_1
_geom_angle_site_symmetry_3
O4 Sn1 O3 84.90(15) . .
O4 Sn1 C13 103.0(2) . .
O3 Sn1 C13 107.0(2) . .
O4 Sn1 C20 110.57(19) . .
O3 Sn1 C20 113.4(2) . .
C13 Sn1 C20 128.8(3) . .
O4 Sn1 O2 141.49(15) . .
O3 Sn1 O2 56.61(13) . .
C13 Sn1 O2 90.66(18) . .
C20 Sn1 O2 86.4(2) . .
O4 Sn1 O1 55.24(14) . 3_575
O3 Sn1 O1 140.01(14) . 3_575
C13 Sn1 O1 81.82(19) . 3_575
C20 Sn1 O1 86.7(2) . 3_575
O2 Sn1 O1 163.22(13) . 3_575
C2 Fe1 C7 117.0(2) . .
C2 Fe1 C11 106.9(2) . .
C7 Fe1 C11 41.4(2) . .
C2 Fe1 C3 41.3(2) . .
C7 Fe1 C3 106.8(2) . .
C11 Fe1 C3 127.6(2) . .
C2 Fe1 C8 151.8(2) . .
C7 Fe1 C8 41.1(2) . .
C11 Fe1 C8 68.6(2) . .
C3 Fe1 C8 118.1(3) . .
C2 Fe1 C6 41.0(2) . .
C7 Fe1 C6 151.5(2) . .
C11 Fe1 C6 117.8(2) . .
C3 Fe1 C6 68.9(3) . .
C8 Fe1 C6 166.2(2) . .
C2 Fe1 C9 165.6(3) . .
C7 Fe1 C9 68.5(2) . .
C11 Fe1 C9 67.6(2) . .
C3 Fe1 C9 152.6(2) . .
C8 Fe1 C9 40.5(2) . .
C6 Fe1 C9 128.3(2) . .
C2 Fe1 C5 68.1(2) . .
C7 Fe1 C5 166.5(2) . .
C11 Fe1 C5 151.6(3) . .
C3 Fe1 C5 68.1(2) . .
C8 Fe1 C5 129.1(2) . .
C6 Fe1 C5 40.0(2) . .
C9 Fe1 C5 109.9(2) . .
C2 Fe1 C4 67.8(2) . .
C7 Fe1 C4 128.4(3) . .
C11 Fe1 C4 166.3(3) . .
C3 Fe1 C4 40.2(2) . .
C8 Fe1 C4 109.5(2) . .
C6 Fe1 C4 67.3(3) . .
C9 Fe1 C4 120.5(2) . .
C5 Fe1 C4 39.9(2) . .
C2 Fe1 C10 127.5(3) . .
C7 Fe1 C10 68.5(2) . .
C11 Fe1 C10 40.0(2) . .
C3 Fe1 C10 165.6(2) . .
C8 Fe1 C10 68.0(2) . .
C6 Fe1 C10 108.4(3) . .
C9 Fe1 C10 40.0(2) . .
C5 Fe1 C10 119.5(2) . .
C4 Fe1 C10 153.2(2) . .
C1 O1 Sn1 83.1(4) . 3_575
C12 O2 Sn1 84.0(3) . .
C12 O3 Sn1 100.5(4) . .
C1 O4 Sn1 102.5(4) 3_575 .
O1 C1 O4 119.2(6) . 3_575
O1 C1 C2 122.3(6) . .
O4 C1 C2 118.5(6) 3_575 .
C6 C2 C3 108.0(5) . .
C6 C2 C1 125.6(6) . .
C3 C2 C1 126.0(6) . .
C6 C2 Fe1 70.4(3) . .
C3 C2 Fe1 70.1(3) . .
C1 C2 Fe1 119.5(4) . .
C4 C3 C2 106.8(6) . .
C4 C3 Fe1 71.0(4) . .
C2 C3 Fe1 68.6(3) . .
C5 C4 C3 109.1(6) . .
C5 C4 Fe1 69.8(4) . .
C3 C4 Fe1 68.8(3) . .
C6 C5 C4 108.2(5) . .
C6 C5 Fe1 69.3(3) . .
C4 C5 Fe1 70.3(3) . .
C5 C6 C2 107.9(5) . .
C5 C6 Fe1 70.7(3) . .
C2 C6 Fe1 68.6(3) . .
C8 C7 C11 107.2(5) . .
C8 C7 C12 125.8(5) . .
C11 C7 C12 126.9(5) . .
C8 C7 Fe1 70.3(3) . .
C11 C7 Fe1 70.0(3) . .
C12 C7 Fe1 123.0(4) . .
C9 C8 C7 107.7(5) . .
C9 C8 Fe1 70.4(3) . .
C7 C8 Fe1 68.7(3) . .
C10 C9 C8 108.7(5) . .
C10 C9 Fe1 70.5(3) . .
C8 C9 Fe1 69.2(3) . .
C11 C10 C9 108.1(5) . .
C11 C10 Fe1 68.8(3) . .
C9 C10 Fe1 69.5(3) . .
C10 C11 C7 108.3(5) . .
C10 C11 Fe1 71.2(3) . .
C7 C11 Fe1 68.6(3) . .
O2 C12 O3 118.9(6) . .
O2 C12 C7 123.3(5) . .
O3 C12 C7 117.9(5) . .
C14 C13 Sn1 116.6(4) . .
C19 C14 C15 118.2(6) . .
C19 C14 C13 120.0(6) . .
C15 C14 C13 121.8(6) . .
C14 C15 C16 121.4(6) . .
C17 C16 C15 119.1(7) . .
C18 C17 C16 120.2(7) . .
C17 C18 C19 120.4(7) . .
C14 C19 C18 120.6(6) . .
C21 C20 Sn1 107.9(4) . .
C26 C21 C22 117.5(6) . .
C26 C21 C20 121.6(6) . .
C22 C21 C20 120.8(6) . .
C23 C22 C21 120.0(7) . .
C24 C23 C22 121.5(8) . .
C23 C24 C25 118.3(8) . .
C26 C25 C24 120.7(8) . .
C25 C26 C21 121.9(7) . .
Cl2 C27 Cl1 111.7(4) . .

loop_
_geom_bond_atom_site_label_1
_geom_bond_atom_site_label_2
_geom_bond_distance
_geom_bond_site_symmetry_2
Sn1 O4 2.093(4) .
Sn1 O3 2.093(4) .
Sn1 C13 2.128(6) .
Sn1 C20 2.137(6) .
Sn1 O2 2.481(4) .
Sn1 O1 2.536(4) 3_575
Fe1 C2 2.009(6) .
Fe1 C7 2.011(5) .
Fe1 C11 2.030(5) .
Fe1 C3 2.030(6) .
Fe1 C8 2.032(5) .
Fe1 C6 2.034(6) .
Fe1 C9 2.047(6) .
Fe1 C5 2.052(6) .
Fe1 C4 2.059(6) .
Fe1 C10 2.060(6) .
Cl1 C27 1.756(8) .
Cl2 C27 1.746(7) .
O1 C1 1.239(7) .
O1 Sn1 2.536(4) 3_575
O2 C12 1.248(7) .
O3 C12 1.302(6) .
O4 C1 1.291(7) 3_575
C1 O4 1.291(7) 3_575
C1 C2 1.471(8) .
C2 C6 1.417(8) .
C2 C3 1.424(8) .
C3 C4 1.404(8) .
C4 C5 1.404(9) .
C5 C6 1.397(8) .
C7 C8 1.418(7) .
C7 C11 1.427(7) .
C7 C12 1.458(8) .
C8 C9 1.411(8) .
C9 C10 1.404(8) .
C10 C11 1.398(7) .
C13 C14 1.503(8) .
C14 C19 1.369(8) .
C14 C15 1.376(8) .
C15 C16 1.383(9) .
C16 C17 1.364(9) .
C17 C18 1.360(9) .
C18 C19 1.379(9) .
C20 C21 1.487(8) .
C21 C26 1.383(8) .
C21 C22 1.392(8) .
C22 C23 1.378(9) .
C23 C24 1.369(11) .
C24 C25 1.378(11) .
C25 C26 1.354(9) .
